data_7129926
loop_
_publ_author_name
'Nie, Zhuang'
'Liu, Song'
'Wang, Tonglin'
'Shen, Zhanhong'
'Nie, Huifang'
'Xi, Jiayue'
'Zhang, Dongxu'
'Zheng, Xiao Hui'
'Zhang, Shengyong'
'Yao, Lin'

_publ_section_title
;
 Facile access to chiral chromanone-2-carboxylic acids enabled by
 Rhodium-catalyzed chemo- and enantioselective hydrogenation
;
_journal_name_full 'Chemical Communications'
_journal_paper_doi 10.1039/D2CC00589A
_journal_year 2022
_chemical_absolute_configuration ad
_chemical_formula_moiety 'C10 H10 O4'
_chemical_formula_sum 'C10 H10 O4'
_chemical_formula_weight 194.18
_space_group_crystal_system monoclinic
_space_group_IT_number 4
_space_group_name_Hall 'P 2yb'
_space_group_name_H-M_alt 'P 1 21 1'
_atom_sites_solution_hydrogens geom
_atom_sites_solution_primary dual
_audit_creation_date 2021-11-12
_audit_creation_method
;
Olex2 1.5
(compiled 2021.07.19 svn.r715e62df for OlexSys, GUI svn.r6383)
;
_audit_update_record
;
2021-11-15 deposited with the CCDC.	2022-03-30 downloaded from the CCDC.
;
_cell_angle_alpha 90
_cell_angle_beta 104.031(4)
_cell_angle_gamma 90
_cell_formula_units_Z 4
_cell_length_a 12.4217(16)
_cell_length_b 5.7877(7)
_cell_length_c 12.7894(17)
_cell_measurement_reflns_used 9934
_cell_measurement_temperature 200.00
_cell_measurement_theta_max 56.996
_cell_measurement_theta_min 3.099
_cell_volume 892.0(2)
_computing_cell_refinement 'SAINT V8.38A (Bruker, 2018)'
_computing_data_reduction 'SAINT V8.38A (Bruker, 2018)'
_computing_molecular_graphics 'Olex2 1.5 (Dolomanov et al., 2009)'
_computing_publication_material 'Olex2 1.5 (Dolomanov et al., 2009)'
_computing_structure_refinement 'SHELXL 2018/3 (Sheldrick, 2015)'
_computing_structure_solution 'SHELXT 2014/5 (Sheldrick, 2014)'
_diffrn_ambient_temperature 200.00
_diffrn_measured_fraction_theta_full 0.996
_diffrn_measured_fraction_theta_max 0.995
_diffrn_measurement_device_type 'Bruker APEX-II CCD'
_diffrn_measurement_method '\f and \w scans'
_diffrn_radiation_type GaK\a
_diffrn_radiation_wavelength 1.34139
_diffrn_reflns_av_R_equivalents 0.0374
_diffrn_reflns_av_unetI/netI 0.0304
_diffrn_reflns_Laue_measured_fraction_full 0.996
_diffrn_reflns_Laue_measured_fraction_max 0.995
_diffrn_reflns_limit_h_max 15
_diffrn_reflns_limit_h_min -15
_diffrn_reflns_limit_k_max 6
_diffrn_reflns_limit_k_min -7
_diffrn_reflns_limit_l_max 15
_diffrn_reflns_limit_l_min -15
_diffrn_reflns_number 14204
_diffrn_reflns_point_group_measured_fraction_full 0.980
_diffrn_reflns_point_group_measured_fraction_max 0.968
_diffrn_reflns_theta_full 53.594
_diffrn_reflns_theta_max 56.997
_diffrn_reflns_theta_min 3.099
_diffrn_source_current 2.23
_diffrn_source_power 0.1557878
_diffrn_source_voltage 69.86
_diffrn_standards_number 0
_exptl_absorpt_coefficient_mu 0.606
_exptl_absorpt_correction_T_max 0.7512
_exptl_absorpt_correction_T_min 0.6022
_exptl_absorpt_correction_type multi-scan
_exptl_absorpt_process_details
;
SADABS-2016/2 (Bruker,2016/2) was used for absorption correction.
wR2(int) was 0.1220 before and 0.0561 after correction.
The Ratio of minimum to maximum transmission is 0.8017.
The \l/2 correction factor is Not present.
;
_exptl_crystal_colour colourless
_exptl_crystal_colour_primary colourless
_exptl_crystal_density_diffrn 1.446
_exptl_crystal_description needle
_exptl_crystal_F_000 408
_exptl_crystal_size_max 0.2
_exptl_crystal_size_mid 0.1
_exptl_crystal_size_min 0.1
_refine_diff_density_max 0.146
_refine_diff_density_min -0.139
_refine_diff_density_rms 0.031
_refine_ls_abs_structure_details
;
 Flack x determined using 1413 quotients [(I+)-(I-)]/[(I+)+(I-)]
 (Parsons, Flack and Wagner, Acta Cryst. B69 (2013) 249-259).
;
_refine_ls_abs_structure_Flack 0.08(7)
_refine_ls_extinction_method none
_refine_ls_goodness_of_fit_ref 1.050
_refine_ls_hydrogen_treatment constr
_refine_ls_matrix_type full
_refine_ls_number_parameters 257
_refine_ls_number_reflns 3518
_refine_ls_number_restraints 1
_refine_ls_restrained_S_all 1.050
_refine_ls_R_factor_all 0.0290
_refine_ls_R_factor_gt 0.0276
_refine_ls_shift/su_max 0.000
_refine_ls_shift/su_mean 0.000
_refine_ls_structure_factor_coef Fsqd
_refine_ls_weighting_details 'w=1/[\s^2^(Fo^2^)+(0.0363P)^2^+0.1040P] where P=(Fo^2^+2Fc^2^)/3'
_refine_ls_weighting_scheme calc
_refine_ls_wR_factor_gt 0.0703
_refine_ls_wR_factor_ref 0.0712
_reflns_Friedel_coverage 0.763
_reflns_Friedel_fraction_full 0.962
_reflns_Friedel_fraction_max 0.934
_reflns_number_gt 3381
_reflns_number_total 3518
_reflns_threshold_expression 'I > 2\s(I)'
_cod_data_source_file d2cc00589a2.cif
_cod_data_source_block 20211112al_0m_a
_cod_database_code 7129926
_shelx_shelxl_version_number 2018/3
_shelx_space_group_comment
;
The symmetry employed for this shelxl refinement is uniquely defined
by the following loop, which should always be used as a source of
symmetry information in preference to the above space-group names.
They are only intended as comments.
;
_olex2_refinement_description
;
1. Fixed Uiso
 At 1.2 times of:
  All C(H) groups, All C(H,H) groups
 At 1.5 times of:
  All O(H) groups
2.a Ternary CH refined with riding coordinates:
 C9(H9), C11(H11), C16(H16), C17(H17)
2.b Secondary CH2 refined with riding coordinates:
 C5(H5A,H5B), C8(H8A,H8B)
2.c Aromatic/amide H refined with riding coordinates:
 C6(H6), C7(H7), C13(H13), C14(H14), C15(H15), C18(H18), C19(H19), C1A(H1A)
2.d Idealised tetrahedral OH refined as rotating group:
 O3(H3), O4(H4), O8(H8), O1(H1)
;
_olex2_submission_special_instructions 'No special instructions were received'

loop_
_space_group_symop_operation_xyz
'x, y, z'
'-x, y+1/2, -z'

loop_
_atom_site_label
_atom_site_type_symbol
_atom_site_fract_x
_atom_site_fract_y
_atom_site_fract_z
_atom_site_U_iso_or_equiv
_atom_site_adp_type
_atom_site_occupancy
_atom_site_site_symmetry_order
_atom_site_calc_flag
_atom_site_refinement_flags_posn
_atom_site_refinement_flags_adp
_atom_site_refinement_flags_occupancy
_atom_site_disorder_assembly
_atom_site_disorder_group
O2 O 0.49989(10) 0.8114(2) 0.34740(11) 0.0340(3) Uani 1 1 d . . . . .
O3 O 0.38692(11) 0.5098(2) 0.34665(11) 0.0318(3) Uani 1 1 d . . . . .
H3 H 0.446044 0.433925 0.354946 0.048 Uiso 1 1 calc R U . . .
O4 O 0.59236(11) 0.1501(2) 0.15869(11) 0.0319(3) Uani 1 1 d . . . . .
H4 H 0.532994 0.075416 0.138195 0.048 Uiso 1 1 calc R U . . .
O5 O 0.47759(11) 0.4534(2) 0.13451(11) 0.0333(3) Uani 1 1 d . . . . .
O6 O 0.20675(10) 0.7634(2) 0.32366(9) 0.0324(3) Uani 1 1 d . . . . .
O7 O 0.77453(10) 0.4016(2) 0.20636(9) 0.0302(3) Uani 1 1 d . . . . .
O8 O 0.43609(9) 0.7522(2) 0.58368(10) 0.0301(3) Uani 1 1 d . . . . .
H8 H 0.432391 0.615087 0.604077 0.045 Uiso 1 1 calc R U . . .
O1 O 0.58390(11) 0.3968(3) -0.07451(11) 0.0359(3) Uani 1 1 d . . . . .
H1 H 0.590815 0.257821 -0.090652 0.054 Uiso 1 1 calc R U . . .
C2 C 0.40927(14) 0.7316(3) 0.34750(13) 0.0266(4) Uani 1 1 d . . . . .
C3 C 0.57079(15) 0.3727(3) 0.15088(13) 0.0261(4) Uani 1 1 d . . . . .
C4 C 0.81449(13) 0.2773(3) 0.13150(14) 0.0271(4) Uani 1 1 d . . . . .
C5 C 0.67716(15) 0.6574(3) 0.06283(14) 0.0293(4) Uani 1 1 d . . . . .
H5A H 0.607328 0.745265 0.037286 0.035 Uiso 1 1 calc R U . . .
H5B H 0.739334 0.769197 0.078571 0.035 Uiso 1 1 calc R U . . .
C6 C 0.89867(14) 0.1202(4) 0.17369(15) 0.0325(4) Uani 1 1 d . . . . .
H6 H 0.925052 0.104088 0.249513 0.039 Uiso 1 1 calc R U . . .
C7 C 0.21105(14) 0.5134(3) 0.59029(14) 0.0287(4) Uani 1 1 d . . . . .
H7 H 0.249969 0.526028 0.663796 0.034 Uiso 1 1 calc R U . . .
C1 C 0.23921(13) 0.6603(3) 0.51397(14) 0.0260(4) Uani 1 1 d . . . . .
C8 C 0.32518(14) 1.0138(3) 0.45669(14) 0.0286(4) Uani 1 1 d . . . . .
H8A H 0.396185 1.099741 0.472252 0.034 Uiso 1 1 calc R U . . .
H8B H 0.264352 1.126959 0.451492 0.034 Uiso 1 1 calc R U . . .
C9 C 0.32523(14) 0.8463(3) 0.54814(14) 0.0261(4) Uani 1 1 d . . . . .
H9 H 0.307685 0.934234 0.609236 0.031 Uiso 1 1 calc R U . . .
C10 C 0.18296(14) 0.6335(4) 0.40585(14) 0.0284(4) Uani 1 1 d . . . . .
C11 C 0.67359(14) 0.5266(3) 0.16580(14) 0.0271(4) Uani 1 1 d . . . . .
H11 H 0.668345 0.645058 0.221249 0.033 Uiso 1 1 calc R U . . .
C12 C 0.77609(14) 0.3086(4) 0.02037(14) 0.0279(4) Uani 1 1 d . . . . .
C13 C 0.12771(15) 0.3502(4) 0.56083(16) 0.0352(4) Uani 1 1 d . . . . .
H13 H 0.110589 0.249823 0.613306 0.042 Uiso 1 1 calc R U . . .
C14 C 0.09686(15) 0.4751(4) 0.37602(16) 0.0368(5) Uani 1 1 d . . . . .
H14 H 0.057048 0.462990 0.302768 0.044 Uiso 1 1 calc R U . . .
C15 C 0.94384(15) -0.0122(4) 0.10504(16) 0.0374(5) Uani 1 1 d . . . . .
H15 H 1.001714 -0.118491 0.133860 0.045 Uiso 1 1 calc R U . . .
C16 C 0.69202(14) 0.4922(3) -0.02505(14) 0.0288(4) Uani 1 1 d . . . . .
H16 H 0.718851 0.581761 -0.080637 0.035 Uiso 1 1 calc R U . . .
C17 C 0.31002(14) 0.8869(3) 0.34941(14) 0.0279(4) Uani 1 1 d . . . . .
H17 H 0.305976 1.006976 0.292370 0.033 Uiso 1 1 calc R U . . .
C18 C 0.06926(15) 0.3349(4) 0.45338(17) 0.0398(5) Uani 1 1 d . . . . .
H18 H 0.010032 0.227477 0.432982 0.048 Uiso 1 1 calc R U . . .
C19 C 0.82258(15) 0.1690(4) -0.04732(15) 0.0330(4) Uani 1 1 d . . . . .
H19 H 0.796837 0.184703 -0.123235 0.040 Uiso 1 1 calc R U . . .
C1A C 0.90487(16) 0.0095(4) -0.00609(16) 0.0383(5) Uani 1 1 d . . . . .
H1A H 0.934521 -0.084437 -0.053245 0.046 Uiso 1 1 calc R U . . .

loop_
_atom_site_aniso_label
_atom_site_aniso_U_11
_atom_site_aniso_U_22
_atom_site_aniso_U_33
_atom_site_aniso_U_23
_atom_site_aniso_U_13
_atom_site_aniso_U_12
O2 0.0344(7) 0.0294(8) 0.0420(7) -0.0026(6) 0.0168(5) -0.0033(6)
O3 0.0301(6) 0.0232(7) 0.0444(8) -0.0026(6) 0.0133(6) 0.0015(5)
O4 0.0299(6) 0.0220(7) 0.0419(7) 0.0001(6) 0.0055(5) -0.0019(5)
O5 0.0333(6) 0.0272(7) 0.0413(7) -0.0014(6) 0.0128(5) 0.0029(6)
O6 0.0300(6) 0.0368(8) 0.0286(6) 0.0015(6) 0.0037(5) 0.0021(6)
O7 0.0314(6) 0.0336(8) 0.0244(6) -0.0024(5) 0.0041(5) -0.0007(6)
O8 0.0248(6) 0.0237(7) 0.0403(7) 0.0050(6) 0.0049(5) -0.0017(5)
O1 0.0341(7) 0.0246(7) 0.0421(7) -0.0062(6) -0.0044(5) 0.0027(6)
C2 0.0335(9) 0.0251(10) 0.0226(8) 0.0001(7) 0.0094(6) 0.0014(8)
C3 0.0343(9) 0.0231(10) 0.0222(8) -0.0018(7) 0.0096(7) 0.0007(7)
C4 0.0256(8) 0.0269(10) 0.0292(8) -0.0031(8) 0.0078(6) -0.0056(8)
C5 0.0360(9) 0.0206(10) 0.0307(9) -0.0008(7) 0.0073(7) -0.0049(8)
C6 0.0267(9) 0.0380(12) 0.0316(9) 0.0020(8) 0.0045(7) -0.0044(8)
C7 0.0270(8) 0.0293(10) 0.0316(9) -0.0017(8) 0.0108(7) 0.0019(8)
C1 0.0228(8) 0.0249(10) 0.0320(9) -0.0038(7) 0.0101(7) 0.0017(7)
C8 0.0322(9) 0.0220(10) 0.0329(9) -0.0005(8) 0.0101(7) 0.0048(8)
C9 0.0265(8) 0.0256(10) 0.0272(8) -0.0025(7) 0.0087(6) 0.0030(7)
C10 0.0251(8) 0.0287(10) 0.0322(9) -0.0012(8) 0.0086(7) 0.0049(7)
C11 0.0318(8) 0.0223(10) 0.0267(9) -0.0039(7) 0.0062(7) -0.0007(7)
C12 0.0263(8) 0.0294(10) 0.0291(9) -0.0013(8) 0.0090(7) -0.0043(7)
C13 0.0306(9) 0.0343(11) 0.0448(11) -0.0021(9) 0.0170(8) -0.0026(8)
C14 0.0280(9) 0.0428(13) 0.0372(10) -0.0082(9) 0.0035(7) -0.0008(9)
C15 0.0266(9) 0.0400(12) 0.0467(11) 0.0069(10) 0.0110(8) 0.0044(8)
C16 0.0319(9) 0.0279(10) 0.0265(8) 0.0009(8) 0.0069(7) -0.0051(8)
C17 0.0311(9) 0.0249(10) 0.0277(9) 0.0020(7) 0.0073(7) 0.0019(8)
C18 0.0278(9) 0.0406(13) 0.0525(12) -0.0093(10) 0.0124(8) -0.0079(9)
C19 0.0335(9) 0.0375(12) 0.0307(9) 0.0007(8) 0.0126(7) -0.0003(9)
C1A 0.0348(10) 0.0419(13) 0.0433(11) -0.0012(10) 0.0194(8) 0.0021(9)

loop_
_atom_type_symbol
_atom_type_description
_atom_type_scat_dispersion_real
_atom_type_scat_dispersion_imag
_atom_type_scat_source
C C 0.0137 0.0067 'International Tables Vol C Tables 4.2.6.8 and 6.1.1.4'
H H 0.0000 0.0000 'International Tables Vol C Tables 4.2.6.8 and 6.1.1.4'
O O 0.0389 0.0241 'International Tables Vol C Tables 4.2.6.8 and 6.1.1.4'

loop_
_geom_angle_atom_site_label_1
_geom_angle_atom_site_label_2
_geom_angle_atom_site_label_3
_geom_angle
_geom_angle_site_symmetry_1
_geom_angle_site_symmetry_3
_geom_angle_publ_flag
C2 O3 H3 109.5 . . ?
C3 O4 H4 109.5 . . ?
C10 O6 C17 116.14(13) . . ?
C4 O7 C11 116.24(12) . . ?
C9 O8 H8 109.5 . . ?
C16 O1 H1 109.5 . . ?
O2 C2 O3 124.39(17) . . ?
O2 C2 C17 121.73(17) . . ?
O3 C2 C17 113.88(15) . . ?
O4 C3 C11 114.34(15) . . ?
O5 C3 O4 123.79(17) . . ?
O5 C3 C11 121.86(17) . . ?
O7 C4 C6 115.70(15) . . ?
O7 C4 C12 123.07(16) . . ?
C6 C4 C12 121.21(16) . . ?
H5A C5 H5B 108.0 . . ?
C11 C5 H5A 109.4 . . ?
C11 C5 H5B 109.4 . . ?
C16 C5 H5A 109.4 . . ?
C16 C5 H5B 109.4 . . ?
C16 C5 C11 111.05(15) . . ?
C4 C6 H6 120.1 . . ?
C15 C6 C4 119.88(17) . . ?
C15 C6 H6 120.1 . . ?
C1 C7 H7 119.3 . . ?
C13 C7 H7 119.3 . . ?
C13 C7 C1 121.39(17) . . ?
C7 C1 C9 120.75(16) . . ?
C10 C1 C7 118.18(17) . . ?
C10 C1 C9 121.04(16) . . ?
H8A C8 H8B 108.0 . . ?
C9 C8 H8A 109.4 . . ?
C9 C8 H8B 109.4 . . ?
C9 C8 C17 111.21(16) . . ?
C17 C8 H8A 109.4 . . ?
C17 C8 H8B 109.4 . . ?
O8 C9 C1 112.12(15) . . ?
O8 C9 C8 107.74(13) . . ?
O8 C9 H9 108.5 . . ?
C1 C9 C8 111.42(15) . . ?
C1 C9 H9 108.5 . . ?
C8 C9 H9 108.5 . . ?
O6 C10 C1 122.98(17) . . ?
O6 C10 C14 116.26(16) . . ?
C14 C10 C1 120.74(17) . . ?
O7 C11 C3 112.48(15) . . ?
O7 C11 C5 110.90(14) . . ?
O7 C11 H11 106.9 . . ?
C3 C11 H11 106.9 . . ?
C5 C11 C3 112.23(14) . . ?
C5 C11 H11 106.9 . . ?
C4 C12 C16 121.21(16) . . ?
C4 C12 C19 117.52(17) . . ?
C19 C12 C16 121.21(16) . . ?
C7 C13 H13 120.4 . . ?
C7 C13 C18 119.25(18) . . ?
C18 C13 H13 120.4 . . ?
C10 C14 H14 120.1 . . ?
C18 C14 C10 119.84(17) . . ?
C18 C14 H14 120.1 . . ?
C6 C15 H15 119.9 . . ?
C6 C15 C1A 120.28(19) . . ?
C1A C15 H15 119.9 . . ?
O1 C16 C5 107.27(14) . . ?
O1 C16 C12 112.50(16) . . ?
O1 C16 H16 108.7 . . ?
C5 C16 H16 108.7 . . ?
C12 C16 C5 110.86(14) . . ?
C12 C16 H16 108.7 . . ?
O6 C17 C2 112.48(15) . . ?
O6 C17 C8 110.75(13) . . ?
O6 C17 H17 107.1 . . ?
C2 C17 H17 107.1 . . ?
C8 C17 C2 111.86(14) . . ?
C8 C17 H17 107.1 . . ?
C13 C18 H18 119.8 . . ?
C14 C18 C13 120.47(18) . . ?
C14 C18 H18 119.8 . . ?
C12 C19 H19 119.2 . . ?
C1A C19 C12 121.62(17) . . ?
C1A C19 H19 119.2 . . ?
C15 C1A H1A 120.3 . . ?
C19 C1A C15 119.43(19) . . ?
C19 C1A H1A 120.3 . . ?

loop_
_geom_bond_atom_site_label_1
_geom_bond_atom_site_label_2
_geom_bond_distance
_geom_bond_site_symmetry_2
_geom_bond_publ_flag
O2 C2 1.217(2) . ?
O3 H3 0.8400 . ?
O3 C2 1.313(2) . ?
O4 H4 0.8400 . ?
O4 C3 1.315(2) . ?
O5 C3 1.219(2) . ?
O6 C10 1.381(2) . ?
O6 C17 1.435(2) . ?
O7 C4 1.382(2) . ?
O7 C11 1.431(2) . ?
O8 H8 0.8400 . ?
O8 C9 1.448(2) . ?
O1 H1 0.8400 . ?
O1 C16 1.448(2) . ?
C2 C17 1.531(2) . ?
C3 C11 1.530(2) . ?
C4 C6 1.392(3) . ?
C4 C12 1.397(2) . ?
C5 H5A 0.9900 . ?
C5 H5B 0.9900 . ?
C5 C11 1.529(2) . ?
C5 C16 1.521(3) . ?
C6 H6 0.9500 . ?
C6 C15 1.383(3) . ?
C7 H7 0.9500 . ?
C7 C1 1.401(3) . ?
C7 C13 1.384(3) . ?
C1 C9 1.505(3) . ?
C1 C10 1.399(2) . ?
C8 H8A 0.9900 . ?
C8 H8B 0.9900 . ?
C8 C9 1.519(3) . ?
C8 C17 1.527(2) . ?
C9 H9 1.0000 . ?
C10 C14 1.390(3) . ?
C11 H11 1.0000 . ?
C12 C16 1.505(3) . ?
C12 C19 1.406(3) . ?
C13 H13 0.9500 . ?
C13 C18 1.393(3) . ?
C14 H14 0.9500 . ?
C14 C18 1.385(3) . ?
C15 H15 0.9500 . ?
C15 C1A 1.392(3) . ?
C16 H16 1.0000 . ?
C17 H17 1.0000 . ?
C18 H18 0.9500 . ?
C19 H19 0.9500 . ?
C19 C1A 1.384(3) . ?
C1A H1A 0.9500 . ?

loop_
_geom_torsion_atom_site_label_1
_geom_torsion_atom_site_label_2
_geom_torsion_atom_site_label_3
_geom_torsion_atom_site_label_4
_geom_torsion
_geom_torsion_site_symmetry_1
_geom_torsion_site_symmetry_2
_geom_torsion_site_symmetry_3
_geom_torsion_site_symmetry_4
_geom_torsion_publ_flag
O2 C2 C17 O6 166.16(15) . . . . ?
O2 C2 C17 C8 -68.4(2) . . . . ?
O3 C2 C17 O6 -14.2(2) . . . . ?
O3 C2 C17 C8 111.18(17) . . . . ?
O4 C3 C11 O7 -11.6(2) . . . . ?
O4 C3 C11 C5 114.29(18) . . . . ?
O5 C3 C11 O7 167.57(15) . . . . ?
O5 C3 C11 C5 -66.5(2) . . . . ?
O6 C10 C14 C18 178.71(17) . . . . ?
O7 C4 C6 C15 179.94(16) . . . . ?
O7 C4 C12 C16 3.6(3) . . . . ?
O7 C4 C12 C19 -179.21(16) . . . . ?
C4 O7 C11 C3 81.03(17) . . . . ?
C4 O7 C11 C5 -45.6(2) . . . . ?
C4 C6 C15 C1A -0.5(3) . . . . ?
C4 C12 C16 O1 -108.33(19) . . . . ?
C4 C12 C16 C5 11.8(2) . . . . ?
C4 C12 C19 C1A -1.3(3) . . . . ?
C6 C4 C12 C16 -174.77(17) . . . . ?
C6 C4 C12 C19 2.5(3) . . . . ?
C6 C15 C1A C19 1.7(3) . . . . ?
C7 C1 C9 O8 70.91(19) . . . . ?
C7 C1 C9 C8 -168.25(15) . . . . ?
C7 C1 C10 O6 -177.68(16) . . . . ?
C7 C1 C10 C14 3.9(3) . . . . ?
C7 C13 C18 C14 2.5(3) . . . . ?
C1 C7 C13 C18 -1.2(3) . . . . ?
C1 C10 C14 C18 -2.8(3) . . . . ?
C9 C1 C10 O6 4.1(3) . . . . ?
C9 C1 C10 C14 -174.30(17) . . . . ?
C9 C8 C17 O6 60.00(19) . . . . ?
C9 C8 C17 C2 -66.33(18) . . . . ?
C10 O6 C17 C2 79.30(17) . . . . ?
C10 O6 C17 C8 -46.7(2) . . . . ?
C10 C1 C9 O8 -110.95(18) . . . . ?
C10 C1 C9 C8 9.9(2) . . . . ?
C10 C14 C18 C13 -0.5(3) . . . . ?
C11 O7 C4 C6 -167.32(15) . . . . ?
C11 O7 C4 C12 14.3(2) . . . . ?
C11 C5 C16 O1 81.18(18) . . . . ?
C11 C5 C16 C12 -42.00(19) . . . . ?
C12 C4 C6 C15 -1.6(3) . . . . ?
C12 C19 C1A C15 -0.8(3) . . . . ?
C13 C7 C1 C9 176.30(16) . . . . ?
C13 C7 C1 C10 -1.9(3) . . . . ?
C16 C5 C11 O7 60.40(19) . . . . ?
C16 C5 C11 C3 -66.34(18) . . . . ?
C16 C12 C19 C1A 175.97(17) . . . . ?
C17 O6 C10 C1 15.3(2) . . . . ?
C17 O6 C10 C14 -166.23(16) . . . . ?
C17 C8 C9 O8 82.99(17) . . . . ?
C17 C8 C9 C1 -40.38(19) . . . . ?
C19 C12 C16 O1 74.5(2) . . . . ?
C19 C12 C16 C5 -165.34(16) . . . . ?
